data_1523133
loop_
_publ_author_name
'Zaremba, V.I.'
'Bel'skii, V.K.'
'Kal'ichak, Ya.M.'
'Gladyshevskii, E.I.'
'Pecharskii, V.K.'

_publ_section_title
;
 The crystal structure of R10 Ni9 In20 (R= Ho, Er, Tm, Lu) compounds
;
_journal_name_full
;
Dopovidi Akademii Nauk Ukrains'koi RSR, Seriya B: Geologichni, Khimichni ta 
Biologichni Nauki
;
_journal_page_first 45
_journal_page_last 48
_journal_volume 1987
_journal_year 1987
_chemical_formula_sum 'Ho10 In20 Ni9'
_space_group_IT_number 129
_symmetry_space_group_name_Hall 'P 4ab 2ab -1ab'
_symmetry_space_group_name_H-M 'P 4/n m m :1'
_cell_angle_alpha 90
_cell_angle_beta 90
_cell_angle_gamma 90
_cell_formula_units_Z 2
_cell_length_a 13.286
_cell_length_b 13.286
_cell_length_c 9.083
_cell_volume 1603.311
_citation_journal_id_ASTM DANND6
_cod_data_source_file Zaremba_DANND6_1987_704.cif
_cod_data_source_block Ho10In20Ni9
_cod_original_sg_symbol_Hall '-P 4a 2a (x-1/4,y+1/4,z)'
_cod_database_code 1523133

loop_
_symmetry_equiv_pos_as_xyz
x,y,z
-y+1/2,x+1/2,z
-x,-y,z
y+1/2,-x+1/2,z
x+1/2,-y+1/2,-z
y,x,-z
-x+1/2,y+1/2,-z
-y,-x,-z
-x+1/2,-y+1/2,-z
y,-x,-z
x+1/2,y+1/2,-z
-y,x,-z
-x,y,z
-y+1/2,-x+1/2,z
x,-y,z
y+1/2,x+1/2,z

loop_
_atom_site_label
_atom_site_type_symbol
_atom_site_fract_x
_atom_site_fract_y
_atom_site_fract_z
_atom_site_occupancy
_atom_site_U_iso_or_equiv
Ni3 Ni 0.3448 0.8448 0.1003 1 0.0
In2 In 0.8707 0.8707 0.5 1 0.0
In4 In 0 0.1154 0.2341 1 0.0
Ni2 Ni 0 0.2772 0.4104 1 0.0
Ho2 Ho 0 0.5 0.8304 1 0.0
Ho3 Ho 0 0.7777 0.7676 1 0.0
Ni1 Ni 0 0 0 1 0.0
Ho1 Ho 0 0.5 0.3618 1 0.0
In1 In 0.3464 0.3464 0 1 0.0
Ho4 Ho 0.2038 0.7038 0.2666 1 0.0
In3 In 0 0.3324 0.094 1 0.0
In5 In 0.132 0.632 0.5899 1 0.0
